data_7228198
loop_
_publ_author_name
'Zhao, Hai-Yuan'
'Wang, Ying-chun'
'Cao, Xiao-Lin'
'Pang, Qiu-Fang'
'Wang, Heng-shan'
'Pan, Ying-ming'

_publ_section_title
;
 Synthesis of fused tricyclic indolizines by intramolecular
 silver-mediated double cyclization of 2-(pyridin-2-yl)acetic acid
 propargyl esters
;
_journal_issue 39
_journal_name_full 'RSC Adv.'
_journal_page_first 24011
_journal_paper_doi 10.1039/C7RA00892A
_journal_volume 7
_journal_year 2017
_chemical_formula_moiety 'C12 H11 N O2'
_chemical_formula_sum 'C11 H10 N O'
_chemical_formula_weight 172.20
_chemical_name_systematic
;
 ? 
;
_space_group_crystal_system monoclinic
_space_group_IT_number 14
_space_group_name_Hall '-P 2yn'
_space_group_name_H-M_alt 'P 1 21/n 1'
_symmetry_space_group_name_Hall '-P 2yn'
_symmetry_space_group_name_H-M 'P 1 21/n 1'
_atom_sites_solution_hydrogens geom
_atom_sites_solution_primary direct
_atom_sites_solution_secondary difmap
_audit_creation_date 2015-11-23
_audit_creation_method
;
  Olex2 1.1
  (compiled 2011.02.15 svn.r1672, GUI svn.r3494)
;
_audit_update_record
;
2016-08-30 deposited with the CCDC.
2017-04-27 downloaded from the CCDC.
;
_cell_angle_alpha 90.00
_cell_angle_beta 100.480(9)
_cell_angle_gamma 90.00
_cell_formula_units_Z 4
_cell_length_a 8.0248(7)
_cell_length_b 12.1750(12)
_cell_length_c 10.5501(12)
_cell_measurement_reflns_used 2459
_cell_measurement_temperature 293(2)
_cell_measurement_theta_max 28.2060
_cell_measurement_theta_min 3.9110
_cell_volume 1013.57(18)
_computing_cell_refinement
;
CrysAlisPro, Agilent Technologies,
Version 1.171.37.35 (release 13-08-2014 CrysAlis171 .NET)
(compiled Aug 13 2014,18:06:01)
;
_computing_data_collection
;
CrysAlisPro, Agilent Technologies,
Version 1.171.37.35 (release 13-08-2014 CrysAlis171 .NET)
(compiled Aug 13 2014,18:06:01)
;
_computing_data_reduction
;
CrysAlisPro, Agilent Technologies,
Version 1.171.37.35 (release 13-08-2014 CrysAlis171 .NET)
(compiled Aug 13 2014,18:06:01)
;
_computing_molecular_graphics
;
O. V. Dolomanov, L. J. Bourhis, R. J. Gildea, J. A. K. Howard and H. Puschmann,
OLEX2: a complete structure solution, refinement and analysis program.
J. Appl. Cryst. (2009). 42, 339-341.
;
_computing_publication_material
;
O. V. Dolomanov, L. J. Bourhis, R. J. Gildea, J. A. K. Howard and H. Puschmann,
OLEX2: a complete structure solution, refinement and analysis program.
J. Appl. Cryst. (2009). 42, 339-341.
;
_computing_structure_refinement 'SHELXL-97 (Sheldrick, 1997)'
_computing_structure_solution 'A short history of SHELX (Sheldrick, 2007)'
_diffrn_ambient_temperature 293(2)
_diffrn_detector 'CCD plate'
_diffrn_detector_area_resol_mean 15.9784
_diffrn_detector_type Eos
_diffrn_measured_fraction_theta_full 0.9968
_diffrn_measured_fraction_theta_max 0.9128
_diffrn_measurement_details
;
#__ type_ start__ end____ width___ exp.time_
  1 omega  -44.00   54.00   1.0000    2.5000
omega____ theta____ kappa____ phi______ frames
    -      -18.4732   38.0000   30.0000 98

#__ type_ start__ end____ width___ exp.time_
  2 omega  -39.00   50.00   1.0000    2.5000
omega____ theta____ kappa____ phi______ frames
    -      -18.4732   57.0000  120.0000 89

#__ type_ start__ end____ width___ exp.time_
  3 omega  -20.00   61.00   1.0000    2.5000
omega____ theta____ kappa____ phi______ frames
    -       19.4888  -99.0000  -60.0000 81

#__ type_ start__ end____ width___ exp.time_
  4 omega   35.00   95.00   1.0000    2.5000
omega____ theta____ kappa____ phi______ frames
    -       19.4888  178.0000    0.0000 60

#__ type_ start__ end____ width___ exp.time_
  5 omega  -89.00  -64.00   1.0000    2.5000
omega____ theta____ kappa____ phi______ frames
    -      -18.4732  -77.0000    0.0000 25
;
_diffrn_measurement_device 'four-circle diffractometer'
_diffrn_measurement_device_type 'SuperNova, Single source at offset, Eos'
_diffrn_measurement_method '\w scans'
_diffrn_orient_matrix_UB_11 0.0312381000
_diffrn_orient_matrix_UB_12 -0.0211268000
_diffrn_orient_matrix_UB_13 0.0624899000
_diffrn_orient_matrix_UB_21 0.0343035000
_diffrn_orient_matrix_UB_22 0.0523158000
_diffrn_orient_matrix_UB_23 0.0196458000
_diffrn_orient_matrix_UB_31 -0.0769346000
_diffrn_orient_matrix_UB_32 0.0146721000
_diffrn_orient_matrix_UB_33 0.0195765000
_diffrn_radiation_monochromator mirror
_diffrn_radiation_probe x-ray
_diffrn_radiation_type 'Mo K\a'
_diffrn_radiation_wavelength 0.71073
_diffrn_reflns_av_R_equivalents 0.0263
_diffrn_reflns_av_unetI/netI 0.0246
_diffrn_reflns_limit_h_max 7
_diffrn_reflns_limit_h_min -10
_diffrn_reflns_limit_k_max 15
_diffrn_reflns_limit_k_min -15
_diffrn_reflns_limit_l_max 13
_diffrn_reflns_limit_l_min -12
_diffrn_reflns_number 6574
_diffrn_reflns_theta_full 26.37
_diffrn_reflns_theta_max 26.37
_diffrn_reflns_theta_min 3.39
_diffrn_source 'SuperNova (Mo) X-ray Source'
_exptl_absorpt_coefficient_mu 0.073
_exptl_absorpt_correction_T_max 1.00000
_exptl_absorpt_correction_T_min 0.72179
_exptl_absorpt_correction_type multi-scan
_exptl_absorpt_process_details
;
CrysAlisPro, Agilent Technologies,
Version 1.171.37.35 (release 13-08-2014 CrysAlis171 .NET)
(compiled Aug 13 2014,18:06:01)
Empirical absorption correction using spherical harmonics,
 implemented in SCALE3 ABSPACK scaling algorithm.
;
_exptl_crystal_density_diffrn 1.128
_exptl_crystal_density_method 'not measured'
_exptl_crystal_F_000 364
_exptl_crystal_size_max 0.20
_exptl_crystal_size_mid 0.08
_exptl_crystal_size_min 0.05
_refine_diff_density_max 0.176
_refine_diff_density_min -0.320
_refine_diff_density_rms 0.067
_refine_ls_extinction_method none
_refine_ls_goodness_of_fit_ref 1.078
_refine_ls_hydrogen_treatment mixed
_refine_ls_matrix_type full
_refine_ls_number_parameters 138
_refine_ls_number_reflns 2061
_refine_ls_number_restraints 0
_refine_ls_restrained_S_all 1.078
_refine_ls_R_factor_all 0.0516
_refine_ls_R_factor_gt 0.0436
_refine_ls_shift/su_max 0.001
_refine_ls_shift/su_mean 0.000
_refine_ls_structure_factor_coef Fsqd
_refine_ls_weighting_details 'calc w=1/[\s^2^(Fo^2^)+(0.0606P)^2^+0.1519P] where P=(Fo^2^+2Fc^2^)/3'
_refine_ls_weighting_scheme calc
_refine_ls_wR_factor_gt 0.1080
_refine_ls_wR_factor_ref 0.1156
_reflns_number_gt 1735
_reflns_number_total 2061
_reflns_threshold_expression >2sigma(I)
_cod_data_source_file c7ra00892a2.cif
_cod_data_source_block 20151123-pym-zhy-2242
_cod_database_code 7228198
_reflns_odcompleteness_completeness 99.68
_reflns_odcompleteness_iscentric 1
_reflns_odcompleteness_theta 26.32

loop_
_space_group_symop_id
_space_group_symop_operation_xyz
1 'x, y, z'
2 '-x+1/2, y+1/2, -z+1/2'
3 '-x, -y, -z'
4 'x-1/2, -y-1/2, z-1/2'

loop_
_atom_site_label
_atom_site_type_symbol
_atom_site_fract_x
_atom_site_fract_y
_atom_site_fract_z
_atom_site_U_iso_or_equiv
_atom_site_adp_type
_atom_site_occupancy
_atom_site_symmetry_multiplicity
_atom_site_calc_flag
_atom_site_refinement_flags
O1 O -0.00186(11) 0.04604(8) 0.16840(9) 0.0464(3) Uani 1 1 d .
O2 O 0.19206(12) 0.10200(9) 0.33690(11) 0.0526(3) Uani 1 1 d .
N1 N -0.34029(13) 0.11488(8) 0.42735(11) 0.0372(3) Uani 1 1 d .
C1 C 0.04476(16) 0.08482(10) 0.29198(14) 0.0400(3) Uani 1 1 d .
C2 C -0.10768(16) 0.09787(10) 0.34371(13) 0.0379(3) Uani 1 1 d .
C3 C -0.16419(15) 0.12889(10) 0.45540(13) 0.0360(3) Uani 1 1 d .
C4 C -0.09113(18) 0.16867(11) 0.57813(14) 0.0437(3) Uani 1 1 d .
H4 H 0.0254 0.1795 0.5990 0.052 Uiso 1 1 calc R
C5 C -0.19030(19) 0.19125(12) 0.66590(14) 0.0495(4) Uani 1 1 d .
H5 H -0.1419 0.2183 0.7467 0.059 Uiso 1 1 calc R
C6 C -0.3672(2) 0.17387(12) 0.63495(15) 0.0497(4) Uani 1 1 d .
H6 H -0.4342 0.1882 0.6963 0.060 Uiso 1 1 calc R
C7 C -0.43991(18) 0.13667(11) 0.51749(14) 0.0446(3) Uani 1 1 d .
H7 H -0.5565 0.1258 0.4976 0.053 Uiso 1 1 calc R
C8 C -0.39110(16) 0.07667(11) 0.30200(13) 0.0406(3) Uani 1 1 d .
H8 H -0.5012 0.0613 0.2609 0.049 Uiso 1 1 calc R
C9 C -0.24738(16) 0.06620(11) 0.25161(13) 0.0388(3) Uani 1 1 d .
C10 C -0.18717(16) 0.03095(12) 0.13128(14) 0.0431(3) Uani 1 1 d .
C11 C -0.2470(2) 0.10474(16) 0.01621(16) 0.0617(5) Uani 1 1 d .
H11A H -0.2155 0.1793 0.0385 0.093 Uiso 1 1 calc R
H11B H -0.3680 0.0998 -0.0080 0.093 Uiso 1 1 calc R
H11C H -0.1953 0.0819 -0.0547 0.093 Uiso 1 1 calc R
C12 C -0.2184(2) -0.08989(14) 0.09963(18) 0.0592(4) Uani 1 1 d .
H12A H -0.1670 -0.1091 0.0273 0.089 Uiso 1 1 calc R
H12B H -0.3381 -0.1033 0.0788 0.089 Uiso 1 1 calc R
H12C H -0.1697 -0.1336 0.1728 0.089 Uiso 1 1 calc R

loop_
_atom_site_aniso_label
_atom_site_aniso_U_11
_atom_site_aniso_U_22
_atom_site_aniso_U_33
_atom_site_aniso_U_23
_atom_site_aniso_U_13
_atom_site_aniso_U_12
O1 0.0329(5) 0.0587(6) 0.0490(6) -0.0036(4) 0.0107(4) 0.0002(4)
O2 0.0293(5) 0.0624(7) 0.0644(7) 0.0050(5) 0.0039(5) -0.0055(4)
N1 0.0324(6) 0.0356(5) 0.0441(6) 0.0001(4) 0.0081(5) -0.0002(4)
C1 0.0327(7) 0.0381(7) 0.0486(8) 0.0045(5) 0.0056(6) -0.0010(5)
C2 0.0313(7) 0.0382(7) 0.0430(7) 0.0012(5) 0.0037(5) -0.0017(5)
C3 0.0321(6) 0.0315(6) 0.0431(7) 0.0031(5) 0.0032(5) -0.0012(5)
C4 0.0433(7) 0.0386(7) 0.0467(8) 0.0020(6) 0.0015(6) -0.0032(6)
C5 0.0605(9) 0.0427(8) 0.0434(8) -0.0025(6) 0.0045(7) -0.0017(6)
C6 0.0591(9) 0.0439(8) 0.0500(9) -0.0018(6) 0.0201(7) 0.0036(6)
C7 0.0412(7) 0.0416(7) 0.0538(8) -0.0005(6) 0.0161(6) 0.0011(6)
C8 0.0301(7) 0.0456(7) 0.0447(8) -0.0038(5) 0.0034(5) -0.0032(5)
C9 0.0335(7) 0.0403(7) 0.0419(7) -0.0009(5) 0.0047(5) -0.0022(5)
C10 0.0300(7) 0.0547(8) 0.0443(8) -0.0046(6) 0.0057(5) -0.0004(6)
C11 0.0501(9) 0.0831(12) 0.0512(9) 0.0076(8) 0.0074(7) 0.0084(8)
C12 0.0500(9) 0.0608(10) 0.0666(11) -0.0180(8) 0.0103(8) -0.0040(7)

loop_
_atom_type_symbol
_atom_type_description
_atom_type_scat_dispersion_real
_atom_type_scat_dispersion_imag
_atom_type_scat_source
C C 0.0033 0.0016 'International Tables Vol C Tables 4.2.6.8 and 6.1.1.4'
H H 0.0000 0.0000 'International Tables Vol C Tables 4.2.6.8 and 6.1.1.4'
N N 0.0061 0.0033 'International Tables Vol C Tables 4.2.6.8 and 6.1.1.4'
O O 0.0106 0.0060 'International Tables Vol C Tables 4.2.6.8 and 6.1.1.4'

loop_
_geom_angle_atom_site_label_1
_geom_angle_atom_site_label_2
_geom_angle_atom_site_label_3
_geom_angle
C1 O1 C10 112.42(10)
C7 N1 C3 121.44(11)
C7 N1 C8 127.97(11)
C8 N1 C3 110.59(10)
O1 C1 C2 107.16(11)
O2 C1 O1 120.65(12)
O2 C1 C2 132.18(14)
C3 C2 C1 141.64(12)
C3 C2 C9 108.68(11)
C9 C2 C1 109.65(12)
N1 C3 C4 118.17(12)
C2 C3 N1 105.07(11)
C2 C3 C4 136.76(12)
C3 C4 H4 120.0
C5 C4 C3 120.06(13)
C5 C4 H4 120.0
C4 C5 H5 119.9
C4 C5 C6 120.13(13)
C6 C5 H5 119.9
C5 C6 H6 119.6
C7 C6 C5 120.75(13)
C7 C6 H6 119.6
N1 C7 H7 120.3
C6 C7 N1 119.44(13)
C6 C7 H7 120.3
N1 C8 H8 126.9
C9 C8 N1 106.26(11)
C9 C8 H8 126.9
C2 C9 C10 109.03(12)
C8 C9 C2 109.40(12)
C8 C9 C10 141.57(12)
O1 C10 C9 101.74(10)
O1 C10 C11 107.16(12)
O1 C10 C12 107.22(11)
C9 C10 C11 113.83(12)
C9 C10 C12 113.41(12)
C11 C10 C12 112.48(14)
C10 C11 H11A 109.5
C10 C11 H11B 109.5
C10 C11 H11C 109.5
H11A C11 H11B 109.5
H11A C11 H11C 109.5
H11B C11 H11C 109.5
C10 C12 H12A 109.5
C10 C12 H12B 109.5
C10 C12 H12C 109.5
H12A C12 H12B 109.5
H12A C12 H12C 109.5
H12B C12 H12C 109.5

loop_
_geom_bond_atom_site_label_1
_geom_bond_atom_site_label_2
_geom_bond_distance
O1 C1 1.3730(17)
O1 C10 1.4787(15)
O2 C1 1.2091(16)
N1 C3 1.4006(16)
N1 C7 1.3749(17)
N1 C8 1.3911(17)
C1 C2 1.4361(18)
C2 C3 1.3897(19)
C2 C9 1.3976(19)
C3 C4 1.4066(19)
C4 H4 0.9300
C4 C5 1.354(2)
C5 H5 0.9300
C5 C6 1.413(2)
C6 H6 0.9300
C6 C7 1.348(2)
C7 H7 0.9300
C8 H8 0.9300
C8 C9 1.3609(19)
C9 C10 1.5008(19)
C10 C11 1.516(2)
C10 C12 1.519(2)
C11 H11A 0.9600
C11 H11B 0.9600
C11 H11C 0.9600
C12 H12A 0.9600
C12 H12B 0.9600
C12 H12C 0.9600

loop_
_geom_torsion_atom_site_label_1
_geom_torsion_atom_site_label_2
_geom_torsion_atom_site_label_3
_geom_torsion_atom_site_label_4
_geom_torsion
O1 C1 C2 C3 178.33(16)
O1 C1 C2 C9 0.41(14)
O2 C1 C2 C3 -2.2(3)
O2 C1 C2 C9 179.93(14)
N1 C3 C4 C5 0.66(18)
N1 C8 C9 C2 -0.27(15)
N1 C8 C9 C10 178.72(17)
C1 O1 C10 C9 -0.17(14)
C1 O1 C10 C11 119.57(13)
C1 O1 C10 C12 -119.46(13)
C1 C2 C3 N1 -177.93(16)
C1 C2 C3 C4 2.9(3)
C1 C2 C9 C8 178.81(11)
C1 C2 C9 C10 -0.53(15)
C2 C3 C4 C5 179.72(14)
C2 C9 C10 O1 0.42(14)
C2 C9 C10 C11 -114.49(14)
C2 C9 C10 C12 115.22(13)
C3 N1 C7 C6 0.98(19)
C3 N1 C8 C9 0.27(14)
C3 C2 C9 C8 0.17(15)
C3 C2 C9 C10 -179.16(11)
C3 C4 C5 C6 0.7(2)
C4 C5 C6 C7 -1.2(2)
C5 C6 C7 N1 0.4(2)
C7 N1 C3 C2 179.17(11)
C7 N1 C3 C4 -1.50(17)
C7 N1 C8 C9 -179.01(12)
C8 N1 C3 C2 -0.17(14)
C8 N1 C3 C4 179.16(11)
C8 N1 C7 C6 -179.81(13)
C8 C9 C10 O1 -178.57(17)
C8 C9 C10 C11 66.5(2)
C8 C9 C10 C12 -63.8(2)
C9 C2 C3 N1 0.00(14)
C9 C2 C3 C4 -179.14(14)
C10 O1 C1 O2 -179.71(12)
C10 O1 C1 C2 -0.13(14)
